data_4336610
loop_
_publ_author_name
'Gordan Horvat'
'Vladimir Stilinovi\'c'
'Branko Kaitner'
'Leo Frkanec'
'Vladislav Tomi\<si\'c'

_publ_contact_author_address
;Department of Chemistry
University of Zagreb
Zagreb
Croatia
;
_publ_contact_author_email vstilinovic@chem.pmf.hr
_publ_contact_author_fax '+385 1 4606341'
_publ_contact_author_name 'Stilinovic\'c, Vladimir'
_publ_contact_author_phone '+385 1 4606371'
_publ_section_title
;
 The Effect of Specific Solvent-Solute Interactions on Complexation of
 Alkali-Metal Cations by a Lower-Rim Calix[4]arene Amide Derivative
;
_journal_name_full 'Inorganic Chemistry'
_journal_page_first 12702
_journal_page_last 12712
_journal_paper_doi 10.1021/ic4019184
_journal_volume 52
_journal_year 2013
_chemical_formula_moiety 'C83 H121 Li N5 O8, Cl O4'
_chemical_formula_sum 'C83 H121 Cl Li N5 O12'
_chemical_formula_weight 1423.24
_chemical_name_systematic
;
5,11,17,23-tetra-tert-butyl-25,26,27,28-tetrakis(N-hexylaminocarbonylmethoxy)
calix[4]arene-sodium perchlorate-benzonitrile
;
_space_group_IT_number 15
_symmetry_cell_setting monoclinic
_symmetry_space_group_name_Hall '-C 2yc'
_symmetry_space_group_name_H-M 'C 1 2/c 1'
_atom_sites_solution_hydrogens geom
_atom_sites_solution_primary direct
_atom_sites_solution_secondary difmap
_audit_conform_dict_location ftp://ftp.iucr.org/pub/cif_core.dic
_audit_conform_dict_name cif_core.dic
_audit_conform_dict_version 2.4
_audit_creation_date 2013-07-07T13:32:48-00:00
_audit_creation_method 'WinGX routine CIF_UPDATE'
_cell_angle_alpha 90
_cell_angle_beta 105.781(7)
_cell_angle_gamma 90
_cell_formula_units_Z 8
_cell_length_a 31.569(2)
_cell_length_b 15.806(9)
_cell_length_c 35.945(3)
_cell_measurement_temperature 150.0(2)
_cell_volume 17260(10)
_computing_structure_refinement 'SHELXL-97 (Sheldrick, 1997)'
_computing_structure_solution 'SHELXS-97 (Sheldrick, 1990)'
_diffrn_ambient_temperature 150.0(2)
_diffrn_measured_fraction_theta_full 0.954
_diffrn_measured_fraction_theta_max 0.954
_diffrn_measurement_device_type
;
Oxford Diffraction Xcalibur CCD
diffractometer
;
_diffrn_measurement_method '\w scan'
_diffrn_radiation_monochromator graphite
_diffrn_radiation_source 'fine-focus sealed tube'
_diffrn_radiation_type MoK\a
_diffrn_radiation_wavelength 0.71073
_diffrn_reflns_av_R_equivalents 0.0545
_diffrn_reflns_av_unetI/netI 0.1574
_diffrn_reflns_limit_h_max 37
_diffrn_reflns_limit_h_min -33
_diffrn_reflns_limit_k_max 18
_diffrn_reflns_limit_k_min -12
_diffrn_reflns_limit_l_max 34
_diffrn_reflns_limit_l_min -42
_diffrn_reflns_number 33490
_diffrn_reflns_theta_full 25
_diffrn_reflns_theta_max 25
_diffrn_reflns_theta_min 3.87
_diffrn_standards_number 27
_exptl_absorpt_coefficient_mu 0.102
_exptl_absorpt_correction_type none
_exptl_crystal_colour colourless
_exptl_crystal_density_diffrn 1.095
_exptl_crystal_description plate
_exptl_crystal_F_000 6160
_exptl_crystal_size_max 0.21
_exptl_crystal_size_mid 0.16
_exptl_crystal_size_min 0.09
_platon_squeeze_details
;
;
_refine_diff_density_max 1.407
_refine_diff_density_min -1.151
_refine_diff_density_rms 0.109
_refine_ls_extinction_method none
_refine_ls_goodness_of_fit_ref 1.169
_refine_ls_hydrogen_treatment constr
_refine_ls_matrix_type full
_refine_ls_number_parameters 974
_refine_ls_number_reflns 14497
_refine_ls_number_restraints 350
_refine_ls_restrained_S_all 1.213
_refine_ls_R_factor_all 0.221
_refine_ls_R_factor_gt 0.1419
_refine_ls_shift/su_max 0.001
_refine_ls_shift/su_mean 0
_refine_ls_structure_factor_coef Fsqd
_refine_ls_weighting_details 'calc w=1/[\s^2^(Fo^2^)+(0.2000P)^2^+0.0000P] where P=(Fo^2^+2Fc^2^)/3'
_refine_ls_weighting_scheme calc
_refine_ls_wR_factor_gt 0.3791
_refine_ls_wR_factor_ref 0.4099
_reflns_number_gt 5779
_reflns_number_total 14497
_reflns_threshold_expression >2sigma(I)
_cod_data_source_file ic4019184_si_001.cif
_cod_data_source_block opti_radno
_cod_original_sg_symbol_H-M 'C 2/c'
_cod_database_code 4336610

loop_
_symmetry_equiv_pos_as_xyz
'x, y, z'
'-x, y, -z+1/2'
'x+1/2, y+1/2, z'
'-x+1/2, y+1/2, -z+1/2'
'-x, -y, -z'
'x, -y, z-1/2'
'-x+1/2, -y+1/2, -z'
'x+1/2, -y+1/2, z-1/2'

loop_
_atom_site_label
_atom_site_type_symbol
_atom_site_fract_x
_atom_site_fract_y
_atom_site_fract_z
_atom_site_U_iso_or_equiv
_atom_site_adp_type
_atom_site_occupancy
_atom_site_symmetry_multiplicity
_atom_site_calc_flag
_atom_site_refinement_flags
_atom_site_disorder_assembly
_atom_site_disorder_group
Cl1 Cl 0.66247(6) 0.2805(2) -0.08032(7) 0.0796(8) Uani 1 1 d DU . .
O10 O 0.61767(13) 0.2870(4) -0.07945(15) 0.0625(15) Uani 1 1 d DU A .
O11 O 0.6619(6) 0.1970(6) -0.0971(5) 0.092(5) Uani 0.28 1 d PDU A 1
O12 O 0.6795(6) 0.3351(11) -0.1037(4) 0.065(6) Uani 0.28 1 d PDU A 1
O13 O 0.6938(5) 0.2722(11) -0.0434(3) 0.045(4) Uani 0.28 1 d PDU A 1
O11A O 0.6808(4) 0.3587(6) -0.0604(3) 0.150(6) Uani 0.72 1 d PDU A 2
O14A O 0.6862(4) 0.2298(8) -0.0524(4) 0.113(4) Uani 0.72 1 d PU A 2
O13A O 0.6671(4) 0.2951(8) -0.11788(18) 0.110(4) Uani 0.72 1 d PDU A 2
C1 C 0.5577(2) 0.3760(5) 0.1129(2) 0.0436(18) Uani 1 1 d . . .
C2 C 0.5900(3) 0.4361(5) 0.1268(2) 0.053(2) Uani 1 1 d . . .
C3 C 0.5974(3) 0.4648(6) 0.1641(3) 0.070(3) Uani 1 1 d . . .
H3 H 0.6179 0.5077 0.1728 0.084 Uiso 1 1 calc R . .
C4 C 0.5753(3) 0.4318(6) 0.1889(3) 0.070(3) Uani 1 1 d . . .
C5 C 0.5445(3) 0.3688(6) 0.1741(3) 0.068(3) Uani 1 1 d . . .
H5 H 0.529 0.3456 0.1903 0.081 Uiso 1 1 calc R . .
C6 C 0.5355(2) 0.3387(5) 0.1363(2) 0.0468(19) Uani 1 1 d . . .
C7 C 0.5823(4) 0.4677(9) 0.2300(3) 0.104(4) Uani 1 1 d . . .
C8 C 0.6292(6) 0.4966(11) 0.2468(4) 0.154(5) Uani 1 1 d U . .
H8A H 0.6325 0.5186 0.2723 0.231 Uiso 1 1 calc R . .
H8B H 0.6361 0.5399 0.2307 0.231 Uiso 1 1 calc R . .
H8C H 0.6488 0.4495 0.2481 0.231 Uiso 1 1 calc R . .
C9 C 0.5514(7) 0.5372(10) 0.2305(4) 0.199(10) Uani 1 1 d . . .
H9A H 0.5567 0.5586 0.2563 0.298 Uiso 1 1 calc R . .
H9B H 0.5217 0.5165 0.2218 0.298 Uiso 1 1 calc R . .
H9C H 0.5555 0.5818 0.2137 0.298 Uiso 1 1 calc R . .
C10 C 0.5716(5) 0.3976(10) 0.2584(3) 0.142(6) Uani 1 1 d . . .
H10A H 0.5764 0.421 0.2838 0.212 Uiso 1 1 calc R . .
H10B H 0.5904 0.3495 0.2593 0.212 Uiso 1 1 calc R . .
H10C H 0.5414 0.3803 0.2489 0.212 Uiso 1 1 calc R . .
C11 C 0.5043(2) 0.2642(5) 0.1229(2) 0.051(2) Uani 1 1 d . . .
H11A H 0.482 0.2648 0.137 0.062 Uiso 1 1 calc R . .
H11B H 0.4895 0.2709 0.0957 0.062 Uiso 1 1 calc R . .
C12 C 0.5277(2) 0.1795(5) 0.1291(2) 0.0429(18) Uani 1 1 d . . .
C13 C 0.5393(2) 0.1371(5) 0.0989(2) 0.0423(18) Uani 1 1 d . . .
C14 C 0.5657(2) 0.0632(4) 0.1054(2) 0.0399(17) Uani 1 1 d . . .
C15 C 0.5761(2) 0.0303(5) 0.1430(2) 0.0450(19) Uani 1 1 d . . .
H15 H 0.5921 -0.0198 0.1479 0.054 Uiso 1 1 calc R . .
C16 C 0.5640(2) 0.0683(6) 0.1728(2) 0.052(2) Uani 1 1 d . B .
C17 C 0.5403(2) 0.1435(6) 0.1659(2) 0.054(2) Uani 1 1 d . . .
H17 H 0.5327 0.1704 0.1862 0.065 Uiso 1 1 calc R . .
C18 C 0.5751(3) 0.0270(7) 0.2140(2) 0.070(3) Uani 1 1 d . . .
C19 C 0.5413(6) -0.0485(12) 0.2108(5) 0.100(6) Uani 0.66 1 d PU B 1
H19A H 0.5118 -0.0265 0.204 0.15 Uiso 0.66 1 calc PR B 1
H19B H 0.547 -0.0771 0.2352 0.15 Uiso 0.66 1 calc PR B 1
H19C H 0.5445 -0.0875 0.1913 0.15 Uiso 0.66 1 calc PR B 1
C20 C 0.6208(6) -0.0050(16) 0.2241(5) 0.107(7) Uani 0.66 1 d PU B 1
H20A H 0.628 -0.0295 0.2495 0.16 Uiso 0.66 1 calc PR B 1
H20B H 0.6406 0.0408 0.2237 0.16 Uiso 0.66 1 calc PR B 1
H20C H 0.6236 -0.0473 0.2057 0.16 Uiso 0.66 1 calc PR B 1
C21 C 0.5702(7) 0.0834(13) 0.2449(5) 0.115(6) Uani 0.66 1 d PU B 1
H21A H 0.5403 0.1033 0.239 0.172 Uiso 0.66 1 calc PR B 1
H21B H 0.5897 0.1307 0.247 0.172 Uiso 0.66 1 calc PR B 1
H21C H 0.5772 0.053 0.2689 0.172 Uiso 0.66 1 calc PR B 1
C120 C 0.5347(7) 0.0043(15) 0.2235(6) 0.038(5) Uani 0.34 1 d PU B 2
H12A H 0.5156 0.0526 0.2201 0.057 Uiso 0.34 1 calc PR B 2
H12B H 0.5416 -0.0142 0.25 0.057 Uiso 0.34 1 calc PR B 2
H12C H 0.5203 -0.0406 0.2069 0.057 Uiso 0.34 1 calc PR B 2
C121 C 0.6054(11) -0.0520(18) 0.2170(9) 0.061(9) Uani 0.34 1 d PU B 2
H12D H 0.6317 -0.0365 0.2101 0.092 Uiso 0.34 1 calc PR B 2
H12E H 0.5901 -0.0952 0.1998 0.092 Uiso 0.34 1 calc PR B 2
H12F H 0.6131 -0.0729 0.2431 0.092 Uiso 0.34 1 calc PR B 2
C119 C 0.6011(10) 0.0983(18) 0.2444(8) 0.069(7) Uani 0.34 1 d PU B 2
H11C H 0.6281 0.1128 0.2386 0.103 Uiso 0.34 1 calc PR B 2
H11D H 0.6075 0.0762 0.2702 0.103 Uiso 0.34 1 calc PR B 2
H11E H 0.583 0.1478 0.2424 0.103 Uiso 0.34 1 calc PR B 2
C22 C 0.5831(2) 0.0243(4) 0.0747(2) 0.0420(18) Uani 1 1 d . . .
H22A H 0.5653 0.0427 0.0495 0.05 Uiso 1 1 calc R . .
H22B H 0.5806 -0.0368 0.0758 0.05 Uiso 1 1 calc R . .
C23 C 0.6312(2) 0.0477(4) 0.07877(19) 0.0393(17) Uani 1 1 d . . .
C24 C 0.6430(2) 0.1172(4) 0.06107(18) 0.0323(16) Uani 1 1 d . . .
C25 C 0.6867(2) 0.1462(4) 0.06954(18) 0.0380(17) Uani 1 1 d . . .
C26 C 0.7196(2) 0.0955(5) 0.0939(2) 0.055(2) Uani 1 1 d . . .
H26 H 0.7489 0.112 0.0991 0.066 Uiso 1 1 calc R . .
C27 C 0.7089(3) 0.0208(5) 0.1104(2) 0.057(2) Uani 1 1 d . . .
C28 C 0.6648(2) -0.0010(5) 0.1042(2) 0.053(2) Uani 1 1 d . . .
H28 H 0.6572 -0.0477 0.1168 0.064 Uiso 1 1 calc R . .
C29 C 0.7438(4) -0.0391(8) 0.1345(3) 0.098(4) Uani 1 1 d U . .
C30 C 0.7880(5) 0.0075(11) 0.1465(5) 0.182(6) Uani 1 1 d U . .
H30A H 0.7948 0.03 0.124 0.273 Uiso 1 1 calc R . .
H30B H 0.8107 -0.0312 0.1593 0.273 Uiso 1 1 calc R . .
H30C H 0.7863 0.053 0.1638 0.273 Uiso 1 1 calc R . .
C31 C 0.7422(6) -0.1192(12) 0.1086(5) 0.191(7) Uani 1 1 d U . .
H31A H 0.7486 -0.1033 0.085 0.287 Uiso 1 1 calc R . .
H31B H 0.7134 -0.1441 0.1029 0.287 Uiso 1 1 calc R . .
H31C H 0.7637 -0.1596 0.1221 0.287 Uiso 1 1 calc R . .
C32 C 0.7352(4) -0.0709(9) 0.1690(4) 0.139(6) Uani 1 1 d U . .
H32A H 0.708 -0.1021 0.1624 0.209 Uiso 1 1 calc R . .
H32B H 0.7329 -0.0246 0.1856 0.209 Uiso 1 1 calc R . .
H32C H 0.7588 -0.1075 0.1821 0.209 Uiso 1 1 calc R . .
C33 C 0.7000(2) 0.2305(4) 0.05625(18) 0.0344(16) Uani 1 1 d . . .
H33A H 0.7297 0.2262 0.0537 0.041 Uiso 1 1 calc R . .
H33B H 0.6806 0.2436 0.031 0.041 Uiso 1 1 calc R . .
C34 C 0.6980(2) 0.3014(5) 0.08367(19) 0.0379(17) Uani 1 1 d . . .
C35 C 0.6627(2) 0.3580(4) 0.0777(2) 0.0403(18) Uani 1 1 d . . .
C36 C 0.6595(2) 0.4176(5) 0.1054(2) 0.0468(19) Uani 1 1 d . . .
C37 C 0.6945(3) 0.4236(6) 0.1380(2) 0.063(2) Uani 1 1 d . . .
H37 H 0.6931 0.4639 0.1565 0.075 Uiso 1 1 calc R . .
C38 C 0.7317(3) 0.3732(6) 0.1449(2) 0.060(2) Uani 1 1 d . . .
C39 C 0.7317(2) 0.3133(6) 0.1172(2) 0.053(2) Uani 1 1 d . . .
H39 H 0.7561 0.2781 0.1212 0.064 Uiso 1 1 calc R . .
C40 C 0.7709(3) 0.3845(8) 0.1804(3) 0.082(3) Uani 1 1 d . . .
C41 C 0.7579(5) 0.4228(11) 0.2147(4) 0.152(5) Uani 1 1 d U . .
H41A H 0.7416 0.4739 0.2067 0.228 Uiso 1 1 calc R . .
H41B H 0.784 0.4352 0.235 0.228 Uiso 1 1 calc R . .
H41C H 0.7401 0.3832 0.2239 0.228 Uiso 1 1 calc R . .
C42 C 0.8025(4) 0.4470(10) 0.1678(4) 0.154(6) Uani 1 1 d . . .
H42A H 0.7875 0.4996 0.1599 0.231 Uiso 1 1 calc R . .
H42B H 0.8114 0.4232 0.1465 0.231 Uiso 1 1 calc R . .
H42C H 0.8279 0.4567 0.1891 0.231 Uiso 1 1 calc R . .
C43 C 0.7966(4) 0.3042(9) 0.1926(3) 0.115(4) Uani 1 1 d . . .
H43A H 0.8048 0.2807 0.1709 0.172 Uiso 1 1 calc R . .
H43B H 0.7786 0.2642 0.2015 0.172 Uiso 1 1 calc R . .
H43C H 0.8225 0.3163 0.213 0.172 Uiso 1 1 calc R . .
C44 C 0.6190(3) 0.4711(5) 0.1018(3) 0.060(2) Uani 1 1 d . . .
H44A H 0.6019 0.4727 0.0749 0.072 Uiso 1 1 calc R . .
H44B H 0.6279 0.5285 0.1098 0.072 Uiso 1 1 calc R . .
C45 C 0.5153(2) 0.3886(4) 0.0470(2) 0.0388(17) Uani 1 1 d . . .
H45A H 0.5207 0.449 0.0464 0.047 Uiso 1 1 calc R . .
H45B H 0.4879 0.3801 0.0538 0.047 Uiso 1 1 calc R . .
C46 C 0.5124(2) 0.3502(4) 0.0086(2) 0.0393(17) Uani 1 1 d . . .
C47 C 0.4719(3) 0.3488(5) -0.0602(2) 0.063(2) Uani 1 1 d D . .
H47A H 0.5 0.3416 -0.0658 0.076 Uiso 1 1 calc R . .
H47B H 0.4557 0.3919 -0.0775 0.076 Uiso 1 1 calc R . .
C48 C 0.4470(5) 0.2674(8) -0.0690(3) 0.130(5) Uani 1 1 d D . .
H48A H 0.4202 0.2716 -0.0608 0.156 Uiso 1 1 calc R . .
H48B H 0.4647 0.2221 -0.0544 0.156 Uiso 1 1 calc R . .
C49 C 0.4351(7) 0.2458(15) -0.1116(4) 0.210(10) Uani 1 1 d D . .
H49A H 0.4565 0.272 -0.1229 0.252 Uiso 1 1 calc R . .
H49B H 0.4375 0.185 -0.1142 0.252 Uiso 1 1 calc R . .
C50 C 0.3916(9) 0.2720(14) -0.1334(5) 0.255(14) Uani 1 1 d DU . .
H50A H 0.3915 0.3333 -0.134 0.307 Uiso 1 1 calc R . .
H50B H 0.3714 0.2551 -0.1186 0.307 Uiso 1 1 calc R . .
C51 C 0.3728(8) 0.2430(14) -0.1730(6) 0.248(13) Uani 1 1 d DU . .
H51A H 0.3951 0.2443 -0.1869 0.297 Uiso 1 1 calc R . .
H51B H 0.3626 0.1851 -0.1728 0.297 Uiso 1 1 calc R . .
C52 C 0.3365(6) 0.2965(12) -0.1921(5) 0.186(8) Uani 1 1 d DU . .
H52A H 0.323 0.2747 -0.2175 0.279 Uiso 1 1 calc R . .
H52B H 0.3471 0.3528 -0.1942 0.279 Uiso 1 1 calc R . .
H52C H 0.3153 0.2978 -0.1774 0.279 Uiso 1 1 calc R . .
C53 C 0.4948(2) 0.1306(4) 0.0330(2) 0.0430(18) Uani 1 1 d . . .
H53A H 0.4933 0.0719 0.0404 0.052 Uiso 1 1 calc R . .
H53B H 0.5031 0.1317 0.0089 0.052 Uiso 1 1 calc R . .
C54 C 0.4504(2) 0.1700(5) 0.02664(19) 0.0421(18) Uani 1 1 d . . .
C55 C 0.3680(3) 0.1422(7) 0.0021(5) 0.177(3) Uani 1 1 d DU . .
H55A H 0.3649 0.1902 0.018 0.212 Uiso 1 1 calc R . .
H55B H 0.3568 0.1589 -0.0247 0.212 Uiso 1 1 calc R . .
C56 C 0.3406(3) 0.0706(7) 0.0101(6) 0.184(3) Uani 1 1 d DU . .
H56A H 0.3381 0.0282 -0.0099 0.221 Uiso 1 1 calc R . .
H56B H 0.3561 0.0448 0.0345 0.221 Uiso 1 1 calc R . .
C57 C 0.2951(3) 0.0932(8) 0.0119(5) 0.189(3) Uani 1 1 d DU . .
H57A H 0.2867 0.1464 -0.0015 0.227 Uiso 1 1 calc R . .
H57B H 0.2957 0.1018 0.0388 0.227 Uiso 1 1 calc R . .
C58 C 0.2604(3) 0.0286(10) -0.0052(4) 0.189(3) Uani 1 1 d DU . .
H58A H 0.2654 0.0077 -0.029 0.227 Uiso 1 1 calc R . .
H58B H 0.2319 0.0563 -0.0117 0.227 Uiso 1 1 calc R . .
C59 C 0.2590(5) -0.0453(7) 0.0206(5) 0.188(4) Uani 1 1 d DU . .
H59A H 0.2343 -0.0814 0.0082 0.226 Uiso 1 1 calc R . .
H59B H 0.2857 -0.0783 0.0242 0.226 Uiso 1 1 calc R . .
C60 C 0.2544(5) -0.0180(11) 0.0593(4) 0.186(4) Uani 1 1 d DU . .
H60A H 0.2564 -0.0666 0.0757 0.279 Uiso 1 1 calc R . .
H60B H 0.2265 0.0091 0.0561 0.279 Uiso 1 1 calc R . .
H60C H 0.2776 0.0209 0.0709 0.279 Uiso 1 1 calc R . .
C61 C 0.6127(2) 0.1615(4) -0.00416(18) 0.0382(17) Uani 1 1 d . . .
H61A H 0.6403 0.136 -0.0052 0.046 Uiso 1 1 calc R . .
H61B H 0.6124 0.2194 -0.0132 0.046 Uiso 1 1 calc R . .
C62 C 0.5746(2) 0.1129(5) -0.0312(2) 0.0433(18) Uani 1 1 d . . .
C63 C 0.5338(3) 0.0911(7) -0.0996(2) 0.129(4) Uani 1 1 d DU . .
H63A H 0.5114 0.1305 -0.1132 0.155 Uiso 1 1 calc R . .
H63B H 0.5194 0.0469 -0.0888 0.155 Uiso 1 1 calc R . .
C64 C 0.5554(6) 0.0523(10) -0.1279(3) 0.255(10) Uani 1 1 d DU . .
H64A H 0.5329 0.027 -0.1488 0.306 Uiso 1 1 calc R . .
H64B H 0.5696 0.0966 -0.1388 0.306 Uiso 1 1 calc R . .
C65 C 0.5888(8) -0.0138(16) -0.1102(5) 0.320(13) Uani 1 1 d DU . .
H65A H 0.5784 -0.0457 -0.0914 0.384 Uiso 1 1 calc R . .
H65B H 0.616 0.014 -0.0965 0.384 Uiso 1 1 calc R . .
C66 C 0.5984(11) -0.0743(15) -0.1391(5) 0.352(15) Uani 1 1 d DU . .
H66A H 0.5709 -0.0972 -0.1549 0.423 Uiso 1 1 calc R . .
H66B H 0.6124 -0.0437 -0.156 0.423 Uiso 1 1 calc R . .
C67 C 0.6277(9) -0.1459(14) -0.1204(5) 0.312(13) Uani 1 1 d DU . .
H67A H 0.6568 -0.1237 -0.1081 0.375 Uiso 1 1 calc R . .
H67B H 0.6163 -0.1703 -0.1003 0.375 Uiso 1 1 calc R . .
C68 C 0.6317(8) -0.2143(11) -0.1481(6) 0.252(10) Uani 1 1 d DU . .
H68A H 0.648 -0.261 -0.1341 0.379 Uiso 1 1 calc R . .
H68B H 0.6467 -0.1927 -0.166 0.379 Uiso 1 1 calc R . .
H68C H 0.6028 -0.2332 -0.1621 0.379 Uiso 1 1 calc R . .
C69 C 0.6358(2) 0.3885(5) 0.0110(2) 0.0434(18) Uani 1 1 d D . .
H69A H 0.6324 0.3452 -0.0087 0.052 Uiso 1 1 calc R . .
H69B H 0.6662 0.4073 0.0176 0.052 Uiso 1 1 calc R . .
C70 C 0.6081(4) 0.4583(7) -0.0049(4) 0.115(5) Uani 1 1 d U . .
C71 C 0.5657(7) 0.4996(13) -0.0865(5) 0.238(9) Uani 1 1 d DU . .
H71A H 0.5361 0.5031 -0.0836 0.285 Uiso 1 1 calc R . .
H71B H 0.578 0.5562 -0.0827 0.285 Uiso 1 1 calc R . .
C72 C 0.5619(6) 0.4756(11) -0.1270(5) 0.171(6) Uani 1 1 d DU . .
H72A H 0.5912 0.4701 -0.1304 0.205 Uiso 1 1 calc R . .
H72B H 0.547 0.5207 -0.1438 0.205 Uiso 1 1 calc R . .
C73 C 0.5367(7) 0.3921(12) -0.1396(5) 0.195(7) Uani 1 1 d DU . .
H73A H 0.5408 0.3545 -0.1175 0.234 Uiso 1 1 calc R . .
H73B H 0.5055 0.4035 -0.1496 0.234 Uiso 1 1 calc R . .
C74 C 0.5541(9) 0.3509(13) -0.1705(6) 0.237(9) Uani 1 1 d DU . .
H74A H 0.586 0.3543 -0.1624 0.284 Uiso 1 1 calc R . .
H74B H 0.5442 0.3842 -0.194 0.284 Uiso 1 1 calc R . .
C75 C 0.5413(9) 0.2591(15) -0.1806(8) 0.267(11) Uani 1 1 d DU . .
H75A H 0.5101 0.255 -0.1934 0.32 Uiso 1 1 calc R . .
H75B H 0.5476 0.2251 -0.1572 0.32 Uiso 1 1 calc R . .
C76 C 0.5691(9) 0.2263(16) -0.2082(7) 0.266(11) Uani 1 1 d DU . .
H76A H 0.5579 0.1725 -0.2189 0.399 Uiso 1 1 calc R . .
H76B H 0.5994 0.2203 -0.1938 0.399 Uiso 1 1 calc R . .
H76C H 0.567 0.2662 -0.2288 0.399 Uiso 1 1 calc R . .
C77 C 0.6658(2) 0.2130(6) 0.1869(2) 0.058(2) Uani 1 1 d . . .
C78 C 0.6577(4) 0.2629(11) 0.2158(3) 0.143(6) Uani 1 1 d . . .
H78 H 0.637 0.3061 0.2094 0.171 Uiso 1 1 calc R . .
C79 C 0.6801(5) 0.2493(13) 0.2542(3) 0.164(8) Uani 1 1 d . . .
H79 H 0.6733 0.2805 0.2737 0.197 Uiso 1 1 calc R . .
C80 C 0.7127(4) 0.1881(10) 0.2628(3) 0.108(4) Uani 1 1 d . . .
H80 H 0.7273 0.1772 0.2885 0.129 Uiso 1 1 calc R . .
C81 C 0.7237(3) 0.1446(8) 0.2350(3) 0.095(4) Uani 1 1 d . . .
H81 H 0.7476 0.1079 0.2413 0.114 Uiso 1 1 calc R . .
C82 C 0.6987(3) 0.1542(7) 0.1955(2) 0.079(3) Uani 1 1 d . . .
H82 H 0.7047 0.1212 0.1761 0.094 Uiso 1 1 calc R . .
C83 C 0.6411(2) 0.2238(5) 0.1472(2) 0.0446(18) Uani 1 1 d . . .
N1 N 0.47998(19) 0.3796(4) -0.02042(17) 0.0447(15) Uani 1 1 d D . .
H1 H 0.463 0.4183 -0.0156 0.054 Uiso 1 1 calc R . .
N2 N 0.4161(2) 0.1213(4) 0.0099(2) 0.077(2) Uani 1 1 d DU . .
H2 H 0.4221 0.072 0.0027 0.093 Uiso 1 1 calc R . .
N3 N 0.5656(2) 0.1368(5) -0.06715(16) 0.080(3) Uani 1 1 d D . .
H3A H 0.5786 0.1811 -0.0726 0.096 Uiso 1 1 calc R . .
N4 N 0.5933(5) 0.4431(9) -0.0527(4) 0.181(6) Uani 1 1 d DU . .
H4 H 0.6024 0.3963 -0.06 0.217 Uiso 1 1 calc R . .
N5 N 0.62086(18) 0.2337(4) 0.11634(18) 0.0416(15) Uani 1 1 d . . .
O1 O 0.55087(14) 0.3484(3) 0.07502(13) 0.0413(12) Uani 1 1 d . . .
O2 O 0.52818(13) 0.1734(3) 0.06242(12) 0.0365(11) Uani 1 1 d . . .
O3 O 0.61043(13) 0.1618(3) 0.03473(11) 0.0307(10) Uani 1 1 d . . .
O4 O 0.62748(14) 0.3520(3) 0.04396(13) 0.0398(12) Uani 1 1 d . . .
O5 O 0.53888(14) 0.2949(3) 0.00445(13) 0.0379(11) Uani 1 1 d . . .
O6 O 0.44415(17) 0.2442(4) 0.03393(16) 0.0598(15) Uani 1 1 d . . .
O7 O 0.55570(16) 0.0553(3) -0.01952(13) 0.0527(14) Uani 1 1 d . . .
O8 O 0.5806(2) 0.4963(3) 0.0060(2) 0.080(2) Uani 1 1 d D . .
Li1 Li 0.5787(3) 0.2570(7) 0.0533(3) 0.038(3) Uani 1 1 d . . .

loop_
_atom_site_aniso_label
_atom_site_aniso_U_11
_atom_site_aniso_U_22
_atom_site_aniso_U_33
_atom_site_aniso_U_23
_atom_site_aniso_U_13
_atom_site_aniso_U_12
Cl1 0.0300(11) 0.147(2) 0.0604(14) 0.0239(15) 0.0090(9) -0.0179(13)
O10 0.037(3) 0.091(4) 0.059(3) 0.009(3) 0.011(2) -0.013(3)
O11 0.063(9) 0.116(8) 0.096(10) -0.004(7) 0.022(8) -0.007(7)
O12 0.026(10) 0.134(15) 0.026(9) 0.010(11) -0.010(8) -0.025(12)
O13 0.045(5) 0.042(6) 0.045(5) 0.007(4) 0.008(4) 0.001(5)
O11A 0.066(7) 0.238(15) 0.158(10) -0.086(11) 0.050(7) -0.065(9)
O14A 0.111(6) 0.110(6) 0.119(6) 0.025(4) 0.036(4) 0.014(4)
O13A 0.077(9) 0.183(12) 0.080(7) -0.011(7) 0.042(7) -0.025(8)
C1 0.032(4) 0.054(5) 0.049(5) -0.021(4) 0.020(3) -0.002(4)
C2 0.053(5) 0.050(5) 0.058(5) -0.016(4) 0.017(4) 0.001(4)
C3 0.054(6) 0.094(7) 0.068(6) -0.040(5) 0.027(5) -0.014(5)
C4 0.052(6) 0.091(7) 0.074(6) -0.030(6) 0.030(5) -0.002(5)
C5 0.057(6) 0.084(7) 0.074(6) -0.007(5) 0.039(5) 0.004(5)
C6 0.029(4) 0.067(5) 0.049(5) -0.003(4) 0.018(3) 0.007(4)
C7 0.114(10) 0.139(11) 0.071(7) -0.037(8) 0.044(7) -0.004(8)
C8 0.169(10) 0.194(10) 0.109(8) -0.056(7) 0.055(7) -0.020(8)
C9 0.33(3) 0.179(15) 0.111(12) -0.030(11) 0.099(14) 0.131(17)
C10 0.168(14) 0.187(15) 0.066(8) -0.043(9) 0.025(8) 0.006(11)
C11 0.031(4) 0.081(6) 0.047(5) 0.007(4) 0.019(3) 0.003(4)
C12 0.020(4) 0.067(5) 0.041(4) 0.001(4) 0.008(3) -0.008(3)
C13 0.023(4) 0.060(5) 0.040(4) 0.016(4) 0.001(3) -0.014(3)
C14 0.029(4) 0.047(4) 0.045(4) 0.005(4) 0.011(3) -0.012(3)
C15 0.033(4) 0.055(5) 0.042(5) 0.017(4) 0.002(3) -0.001(3)
C16 0.035(4) 0.082(6) 0.034(4) 0.022(4) 0.002(3) -0.012(4)
C17 0.024(4) 0.099(7) 0.038(4) 0.004(5) 0.008(3) -0.006(4)
C18 0.046(5) 0.119(8) 0.043(5) 0.030(5) 0.007(4) 0.004(5)
C19 0.100(9) 0.106(9) 0.094(9) 0.027(8) 0.028(7) -0.013(8)
C20 0.072(12) 0.18(2) 0.048(10) 0.061(12) -0.010(8) 0.006(13)
C21 0.114(10) 0.139(10) 0.097(9) 0.023(8) 0.038(8) 0.001(8)
C120 0.051(9) 0.039(9) 0.028(8) 0.015(7) 0.018(7) 0.001(7)
C121 0.068(12) 0.068(12) 0.051(11) 0.005(9) 0.020(9) 0.003(9)
C119 0.067(11) 0.081(11) 0.058(11) 0.010(9) 0.016(9) -0.010(9)
C22 0.039(4) 0.038(4) 0.044(4) 0.012(4) 0.004(3) -0.007(3)
C23 0.034(4) 0.047(4) 0.033(4) 0.009(4) 0.002(3) 0.001(3)
C24 0.029(4) 0.037(4) 0.025(4) 0.002(3) -0.001(3) 0.001(3)
C25 0.030(4) 0.051(4) 0.029(4) 0.005(3) 0.003(3) 0.002(3)
C26 0.028(4) 0.083(6) 0.048(5) 0.001(5) 0.003(3) 0.011(4)
C27 0.037(5) 0.074(6) 0.058(5) 0.027(5) 0.012(4) 0.018(4)
C28 0.041(5) 0.061(5) 0.055(5) 0.021(4) 0.008(4) 0.011(4)
C29 0.082(6) 0.117(9) 0.095(8) 0.071(7) 0.022(6) 0.054(5)
C30 0.127(8) 0.185(10) 0.204(10) 0.070(8) -0.006(8) -0.003(7)
C31 0.186(11) 0.190(10) 0.188(11) 0.006(9) 0.034(8) 0.068(9)
C32 0.097(9) 0.174(13) 0.135(11) 0.105(10) 0.013(8) 0.050(9)
C33 0.020(3) 0.049(4) 0.034(4) -0.006(3) 0.005(3) -0.004(3)
C34 0.020(4) 0.059(5) 0.037(4) -0.012(4) 0.011(3) -0.011(3)
C35 0.026(4) 0.049(4) 0.046(4) -0.011(4) 0.011(3) -0.021(3)
C36 0.034(4) 0.055(5) 0.056(5) -0.022(4) 0.019(4) -0.017(4)
C37 0.055(6) 0.080(6) 0.059(5) -0.036(5) 0.026(4) -0.034(5)
C38 0.038(5) 0.097(7) 0.045(5) -0.038(5) 0.014(4) -0.023(5)
C39 0.019(4) 0.094(6) 0.047(5) -0.018(5) 0.011(3) -0.017(4)
C40 0.036(5) 0.140(10) 0.068(6) -0.052(7) 0.012(4) -0.032(6)
C41 0.123(8) 0.195(10) 0.127(8) -0.050(8) 0.014(7) 0.005(8)
C42 0.071(9) 0.207(16) 0.144(12) 0.013(11) -0.040(8) -0.066(10)
C43 0.106(10) 0.161(12) 0.052(6) -0.017(7) -0.020(6) -0.050(9)
C44 0.054(5) 0.059(5) 0.080(6) -0.037(5) 0.038(5) -0.012(4)
C45 0.029(4) 0.034(4) 0.053(5) 0.008(4) 0.012(3) 0.006(3)
C46 0.029(4) 0.036(4) 0.052(5) 0.012(4) 0.009(3) -0.006(3)
C47 0.068(6) 0.055(5) 0.057(6) 0.009(5) 0.001(4) 0.020(5)
C48 0.160(13) 0.143(12) 0.074(8) 0.014(8) 0.012(8) -0.051(10)
C49 0.22(2) 0.29(3) 0.090(12) -0.048(14) -0.005(12) -0.055(19)
C50 0.40(4) 0.195(19) 0.112(13) 0.012(12) -0.040(15) 0.12(2)
C51 0.23(2) 0.23(2) 0.197(18) -0.069(18) -0.094(18) 0.030(16)
C52 0.153(16) 0.177(16) 0.182(16) 0.008(13) -0.034(11) -0.025(12)
C53 0.029(4) 0.046(4) 0.046(4) 0.009(4) -0.003(3) -0.014(3)
C54 0.032(4) 0.045(5) 0.038(4) 0.008(4) -0.010(3) -0.008(4)
C55 0.091(4) 0.214(7) 0.217(7) 0.017(6) 0.030(5) -0.010(4)
C56 0.099(4) 0.225(7) 0.224(7) 0.020(6) 0.035(5) -0.016(4)
C57 0.105(4) 0.231(7) 0.229(7) 0.020(6) 0.040(5) -0.019(4)
C58 0.107(4) 0.233(7) 0.226(7) 0.021(6) 0.044(5) -0.022(4)
C59 0.105(5) 0.232(7) 0.228(7) 0.019(6) 0.046(6) -0.024(5)
C60 0.104(7) 0.227(9) 0.228(8) 0.018(7) 0.046(7) -0.046(7)
C61 0.036(4) 0.035(4) 0.037(4) 0.006(3) 0.000(3) -0.009(3)
C62 0.042(4) 0.045(4) 0.037(4) 0.000(4) 0.001(3) -0.019(4)
C63 0.094(7) 0.186(10) 0.083(7) 0.054(7) -0.017(5) -0.097(7)
C64 0.259(13) 0.254(12) 0.235(13) -0.053(9) 0.038(9) 0.000(9)
C65 0.34(2) 0.257(17) 0.33(2) -0.072(14) 0.027(15) 0.032(14)
C66 0.36(2) 0.365(19) 0.35(2) -0.043(14) 0.126(17) 0.082(16)
C67 0.32(2) 0.311(18) 0.34(2) -0.044(13) 0.143(16) 0.040(15)
C68 0.278(19) 0.262(15) 0.232(17) 0.009(13) 0.095(15) 0.003(14)
C69 0.029(4) 0.057(5) 0.046(5) -0.002(4) 0.015(3) -0.003(3)
C70 0.155(10) 0.083(7) 0.159(10) 0.070(7) 0.131(9) 0.052(7)
C71 0.220(16) 0.228(15) 0.216(13) -0.028(12) -0.025(12) 0.143(13)
C72 0.141(12) 0.177(11) 0.197(12) 0.059(9) 0.048(11) 0.039(9)
C73 0.221(16) 0.215(13) 0.167(13) 0.001(10) 0.083(11) 0.005(11)
C74 0.293(19) 0.257(13) 0.179(14) 0.001(11) 0.097(13) 0.038(14)
C75 0.28(2) 0.284(15) 0.253(18) -0.068(14) 0.094(14) -0.004(15)
C76 0.29(2) 0.282(17) 0.241(17) -0.086(14) 0.094(14) -0.014(15)
C77 0.028(4) 0.102(7) 0.043(5) 0.006(5) 0.005(3) -0.003(4)
C78 0.096(9) 0.271(18) 0.042(6) -0.044(9) -0.014(6) 0.070(10)
C79 0.102(11) 0.31(2) 0.057(8) -0.044(11) -0.016(7) 0.041(13)
C80 0.068(8) 0.204(14) 0.038(6) 0.000(8) -0.007(5) -0.017(8)
C81 0.075(7) 0.144(10) 0.055(7) 0.026(7) -0.002(5) 0.018(7)
C82 0.080(7) 0.115(8) 0.038(5) 0.004(5) 0.012(5) 0.014(6)
C83 0.023(4) 0.068(5) 0.043(5) -0.007(4) 0.008(3) -0.010(4)
N1 0.040(4) 0.043(4) 0.049(4) 0.012(3) 0.008(3) 0.010(3)
N2 0.092(4) 0.056(4) 0.063(5) -0.007(4) -0.015(4) -0.010(4)
N3 0.077(5) 0.120(6) 0.028(4) 0.016(4) -0.009(3) -0.070(5)
N4 0.201(12) 0.201(11) 0.160(10) 0.057(9) 0.082(9) 0.116(10)
N5 0.029(3) 0.052(4) 0.042(4) -0.008(3) 0.005(3) -0.007(3)
O1 0.029(3) 0.046(3) 0.051(3) -0.003(3) 0.015(2) -0.001(2)
O2 0.025(2) 0.048(3) 0.033(3) 0.007(2) 0.0023(19) -0.003(2)
O3 0.023(2) 0.035(2) 0.030(2) 0.003(2) 0.0001(18) -0.0031(19)
O4 0.029(3) 0.042(3) 0.046(3) -0.010(2) 0.006(2) -0.005(2)
O5 0.030(3) 0.033(3) 0.048(3) 0.004(2) 0.004(2) 0.005(2)
O6 0.039(3) 0.060(4) 0.070(4) 0.010(3) -0.004(3) 0.001(3)
O7 0.051(3) 0.062(3) 0.041(3) 0.006(3) 0.006(2) -0.035(3)
O8 0.080(5) 0.045(3) 0.143(6) 0.015(4) 0.079(4) 0.015(3)
Li1 0.029(6) 0.046(7) 0.035(6) -0.008(6) 0.002(5) -0.012(5)

loop_
_atom_type_symbol
_atom_type_description
_atom_type_scat_dispersion_real
_atom_type_scat_dispersion_imag
_atom_type_scat_source
C C 0.0033 0.0016 'International Tables Vol C Tables 4.2.6.8 and 6.1.1.4'
H H 0 0 'International Tables Vol C Tables 4.2.6.8 and 6.1.1.4'
N N 0.0061 0.0033 'International Tables Vol C Tables 4.2.6.8 and 6.1.1.4'
O O 0.0106 0.006 'International Tables Vol C Tables 4.2.6.8 and 6.1.1.4'
Cl Cl 0.1484 0.1585 'International Tables Vol C Tables 4.2.6.8 and 6.1.1.4'
Li Li -0.0003 0.0001 'International Tables Vol C Tables 4.2.6.8 and 6.1.1.4'

loop_
_geom_angle_atom_site_label_1
_geom_angle_atom_site_label_2
_geom_angle_atom_site_label_3
_geom_angle
O14A Cl1 O12 125.9(10)
O14A Cl1 O13A 129.0(8)
O14A Cl1 O10 112.4(6)
O12 Cl1 O10 120.7(9)
O13A Cl1 O10 111.6(5)
O12 Cl1 O13 109.4(7)
O13A Cl1 O13 132.6(9)
O10 Cl1 O13 115.2(7)
O14A Cl1 O11 73.1(8)
O12 Cl1 O11 105.8(7)
O13A Cl1 O11 75.2(9)
O10 Cl1 O11 100.0(8)
O13 Cl1 O11 103.3(7)
O14A Cl1 O11A 94.2(8)
O12 Cl1 O11A 67.2(8)
O13A Cl1 O11A 101.5(5)
O10 Cl1 O11A 100.9(5)
O13 Cl1 O11A 62.8(8)
O11 Cl1 O11A 158.4(9)
C6 C1 C2 121.7(7)
C6 C1 O1 120.0(6)
C2 C1 O1 118.1(6)
C3 C2 C1 119.5(7)
C3 C2 C44 118.5(7)
C1 C2 C44 122.0(7)
C2 C3 C4 121.6(8)
C2 C3 H3 119.2
C4 C3 H3 119.2
C3 C4 C5 116.8(8)
C3 C4 C7 120.9(9)
C5 C4 C7 122.2(9)
C6 C5 C4 123.4(8)
C6 C5 H5 118.3
C4 C5 H5 118.3
C1 C6 C5 116.8(7)
C1 C6 C11 122.2(7)
C5 C6 C11 120.9(7)
C9 C7 C8 110.6(13)
C9 C7 C4 111.3(11)
C8 C7 C4 111.5(9)
C9 C7 C10 104.5(11)
C8 C7 C10 107.9(12)
C4 C7 C10 110.7(10)
C7 C8 H8A 109.5
C7 C8 H8B 109.5
H8A C8 H8B 109.5
C7 C8 H8C 109.5
H8A C8 H8C 109.5
H8B C8 H8C 109.5
C7 C9 H9A 109.5
C7 C9 H9B 109.5
H9A C9 H9B 109.5
C7 C9 H9C 109.5
H9A C9 H9C 109.5
H9B C9 H9C 109.5
C7 C10 H10A 109.5
C7 C10 H10B 109.5
H10A C10 H10B 109.5
C7 C10 H10C 109.5
H10A C10 H10C 109.5
H10B C10 H10C 109.5
C12 C11 C6 112.9(6)
C12 C11 H11A 109
C6 C11 H11A 109
C12 C11 H11B 109
C6 C11 H11B 109
H11A C11 H11B 107.8
C17 C12 C13 118.2(7)
C17 C12 C11 120.0(7)
C13 C12 C11 121.8(6)
O2 C13 C12 118.7(7)
O2 C13 C14 119.1(6)
C12 C13 C14 121.9(6)
C15 C14 C13 116.2(6)
C15 C14 C22 121.5(7)
C13 C14 C22 122.3(6)
C16 C15 C14 123.3(7)
C16 C15 H15 118.4
C14 C15 H15 118.4
C15 C16 C17 119.1(6)
C15 C16 C18 121.2(8)
C17 C16 C18 119.7(7)
C16 C17 C12 121.1(7)
C16 C17 H17 119.4
C12 C17 H17 119.4
C120 C18 C21 71.9(13)
C120 C18 C20 135.8(13)
C21 C18 C20 108.6(14)
C120 C18 C121 110.2(16)
C21 C18 C121 128.6(15)
C20 C18 C121 33.8(12)
C120 C18 C16 109.9(10)
C21 C18 C16 114.9(11)
C20 C18 C16 109.2(8)
C121 C18 C16 112.1(13)
C120 C18 C19 38.1(9)
C21 C18 C19 107.6(12)
C20 C18 C19 110.7(14)
C121 C18 C19 77.9(15)
C16 C18 C19 105.8(9)
C120 C18 C119 109.0(15)
C21 C18 C119 37.6(11)
C20 C18 C119 78.0(15)
C121 C18 C119 108.7(17)
C16 C18 C119 106.8(11)
C19 C18 C119 140.8(13)
C18 C19 H19A 109.5
C18 C19 H19B 109.5
H19A C19 H19B 109.5
C18 C19 H19C 109.5
H19A C19 H19C 109.5
H19B C19 H19C 109.5
C18 C20 H20A 109.5
C18 C20 H20B 109.5
H20A C20 H20B 109.5
C18 C20 H20C 109.5
H20A C20 H20C 109.5
H20B C20 H20C 109.5
C18 C21 H21A 109.5
C18 C21 H21B 109.5
H21A C21 H21B 109.5
C18 C21 H21C 109.5
H21A C21 H21C 109.5
H21B C21 H21C 109.5
C18 C120 H12A 109.5
C18 C120 H12B 109.5
H12A C120 H12B 109.5
C18 C120 H12C 109.5
H12A C120 H12C 109.5
H12B C120 H12C 109.5
C18 C121 H12D 109.5
C18 C121 H12E 109.5
H12D C121 H12E 109.5
C18 C121 H12F 109.5
H12D C121 H12F 109.5
H12E C121 H12F 109.5
C18 C119 H11C 109.5
C18 C119 H11D 109.5
H11C C119 H11D 109.5
C18 C119 H11E 109.5
H11C C119 H11E 109.5
H11D C119 H11E 109.5
C14 C22 C23 112.6(6)
C14 C22 H22A 109.1
C23 C22 H22A 109.1
C14 C22 H22B 109.1
C23 C22 H22B 109.1
H22A C22 H22B 107.8
C24 C23 C28 118.9(7)
C24 C23 C22 122.5(6)
C28 C23 C22 118.5(6)
C23 C24 O3 118.6(6)
C23 C24 C25 122.3(6)
O3 C24 C25 119.0(6)
C24 C25 C26 117.6(7)
C24 C25 C33 123.9(6)
C26 C25 C33 118.4(6)
C27 C26 C25 121.3(7)
C27 C26 H26 119.3
C25 C26 H26 119.3
C28 C27 C26 119.0(7)
C28 C27 C29 118.2(8)
C26 C27 C29 122.8(8)
C27 C28 C23 120.4(7)
C27 C28 H28 119.8
C23 C28 H28 119.8
C32 C29 C27 115.5(9)
C32 C29 C30 107.3(12)
C27 C29 C30 108.8(10)
C32 C29 C31 104.3(12)
C27 C29 C31 105.3(10)
C30 C29 C31 115.8(13)
C29 C30 H30A 109.5
C29 C30 H30B 109.5
H30A C30 H30B 109.5
C29 C30 H30C 109.5
H30A C30 H30C 109.5
H30B C30 H30C 109.5
C29 C31 H31A 109.5
C29 C31 H31B 109.5
H31A C31 H31B 109.5
C29 C31 H31C 109.5
H31A C31 H31C 109.5
H31B C31 H31C 109.5
C29 C32 H32A 109.5
C29 C32 H32B 109.5
H32A C32 H32B 109.5
C29 C32 H32C 109.5
H32A C32 H32C 109.5
H32B C32 H32C 109.5
C34 C33 C25 112.6(5)
C34 C33 H33A 109.1
C25 C33 H33A 109.1
C34 C33 H33B 109.1
C25 C33 H33B 109.1
H33A C33 H33B 107.8
C39 C34 C35 115.9(6)
C39 C34 C33 120.8(7)
C35 C34 C33 123.3(6)
C36 C35 C34 122.2(6)
C36 C35 O4 117.7(6)
C34 C35 O4 120.0(6)
C37 C36 C35 117.0(7)
C37 C36 C44 120.0(7)
C35 C36 C44 122.9(7)
C36 C37 C38 123.8(7)
C36 C37 H37 118.1
C38 C37 H37 118.1
C39 C38 C37 115.8(7)
C39 C38 C40 121.8(8)
C37 C38 C40 122.4(8)
C38 C39 C34 125.0(8)
C38 C39 H39 117.5
C34 C39 H39 117.5
C43 C40 C41 109.9(11)
C43 C40 C38 113.2(8)
C41 C40 C38 112.7(9)
C43 C40 C42 106.5(9)
C41 C40 C42 108.6(11)
C38 C40 C42 105.6(9)
C40 C41 H41A 109.5
C40 C41 H41B 109.5
H41A C41 H41B 109.5
C40 C41 H41C 109.5
H41A C41 H41C 109.5
H41B C41 H41C 109.5
C40 C42 H42A 109.5
C40 C42 H42B 109.5
H42A C42 H42B 109.5
C40 C42 H42C 109.5
H42A C42 H42C 109.5
H42B C42 H42C 109.5
C40 C43 H43A 109.5
C40 C43 H43B 109.5
H43A C43 H43B 109.5
C40 C43 H43C 109.5
H43A C43 H43C 109.5
H43B C43 H43C 109.5
C36 C44 C2 111.8(7)
C36 C44 H44A 109.3
C2 C44 H44A 109.3
C36 C44 H44B 109.3
C2 C44 H44B 109.3
H44A C44 H44B 107.9
O1 C45 C46 107.9(5)
O1 C45 H45A 110.1
C46 C45 H45A 110.1
O1 C45 H45B 110.1
C46 C45 H45B 110.1
H45A C45 H45B 108.4
O5 C46 N1 123.3(7)
O5 C46 C45 121.6(6)
N1 C46 C45 115.1(6)
O5 C46 Li1 41.7(4)
N1 C46 Li1 164.3(6)
C45 C46 Li1 80.1(4)
N1 C47 C48 115.7(7)
N1 C47 H47A 108.4
C48 C47 H47A 108.4
N1 C47 H47B 108.4
C48 C47 H47B 108.4
H47A C47 H47B 107.4
C47 C48 C49 112.2(11)
C47 C48 H48A 109.2
C49 C48 H48A 109.2
C47 C48 H48B 109.2
C49 C48 H48B 109.2
H48A C48 H48B 107.9
C50 C49 C48 114.8(15)
C50 C49 H49A 108.6
C48 C49 H49A 108.6
C50 C49 H49B 108.6
C48 C49 H49B 108.6
H49A C49 H49B 107.5
C49 C50 C51 120.8(16)
C49 C50 H50A 107.1
C51 C50 H50A 107.1
C49 C50 H50B 107.1
C51 C50 H50B 107.1
H50A C50 H50B 106.8
C52 C51 C50 109.9(16)
C52 C51 H51A 109.7
C50 C51 H51A 109.7
C52 C51 H51B 109.7
C50 C51 H51B 109.7
H51A C51 H51B 108.2
C51 C52 H52A 109.5
C51 C52 H52B 109.5
H52A C52 H52B 109.5
C51 C52 H52C 109.5
H52A C52 H52C 109.5
H52B C52 H52C 109.5
O2 C53 C54 112.6(6)
O2 C53 H53A 109.1
C54 C53 H53A 109.1
O2 C53 H53B 109.1
C54 C53 H53B 109.1
H53A C53 H53B 107.8
O6 C54 N2 119.3(7)
O6 C54 C53 124.2(6)
N2 C54 C53 116.3(7)
C56 C55 N2 113.9(5)
C56 C55 H55A 108.8
N2 C55 H55A 108.8
C56 C55 H55B 108.8
N2 C55 H55B 108.8
H55A C55 H55B 107.7
C57 C56 C55 116.1(6)
C57 C56 H56A 108.3
C55 C56 H56A 108.3
C57 C56 H56B 108.3
C55 C56 H56B 108.3
H56A C56 H56B 107.4
C56 C57 C58 114.9(6)
C56 C57 H57A 108.5
C58 C57 H57A 108.5
C56 C57 H57B 108.5
C58 C57 H57B 108.5
H57A C57 H57B 107.5
C57 C58 C59 114.8(6)
C57 C58 H58A 108.6
C59 C58 H58A 108.6
C57 C58 H58B 108.6
C59 C58 H58B 108.6
H58A C58 H58B 107.6
C60 C59 C58 112.1(6)
C60 C59 H59A 109.2
C58 C59 H59A 109.2
C60 C59 H59B 109.2
C58 C59 H59B 109.2
H59A C59 H59B 107.9
C59 C60 H60A 109.5
C59 C60 H60B 109.5
H60A C60 H60B 109.5
C59 C60 H60C 109.5
H60A C60 H60C 109.5
H60B C60 H60C 109.5
O3 C61 C62 112.6(5)
O3 C61 H61A 109.1
C62 C61 H61A 109.1
O3 C61 H61B 109.1
C62 C61 H61B 109.1
H61A C61 H61B 107.8
O7 C62 N3 124.1(6)
O7 C62 C61 121.9(6)
N3 C62 C61 113.9(6)
N3 C63 C64 113.1(5)
N3 C63 H63A 109
C64 C63 H63A 109
N3 C63 H63B 109
C64 C63 H63B 109
H63A C63 H63B 107.8
C65 C64 C63 113.3(6)
C65 C64 H64A 108.9
C63 C64 H64A 108.9
C65 C64 H64B 108.9
C63 C64 H64B 108.9
H64A C64 H64B 107.7
C64 C65 C66 113.8(6)
C64 C65 H65A 108.8
C66 C65 H65A 108.8
C64 C65 H65B 108.8
C66 C65 H65B 108.8
H65A C65 H65B 107.7
C67 C66 C65 112.7(6)
C67 C66 H66A 109.1
C65 C66 H66A 109.1
C67 C66 H66B 109.1
C65 C66 H66B 109.1
H66A C66 H66B 107.8
C68 C67 C66 113.4(6)
C68 C67 H67A 108.9
C66 C67 H67A 108.9
C68 C67 H67B 108.9
C66 C67 H67B 108.9
H67A C67 H67B 107.7
C67 C68 H68A 109.5
C67 C68 H68B 109.5
H68A C68 H68B 109.5
C67 C68 H68C 109.5
H68A C68 H68C 109.5
H68B C68 H68C 109.5
O4 C69 C70 114.9(6)
O4 C69 H69A 108.5
C70 C69 H69A 108.5
O4 C69 H69B 108.5
C70 C69 H69B 108.5
H69A C69 H69B 107.5
O8 C70 C69 132.1(9)
O8 C70 N4 112.5(11)
C69 C70 N4 105.7(8)
C72 C71 N4 119.8(13)
C72 C71 H71A 107.4
N4 C71 H71A 107.4
C72 C71 H71B 107.4
N4 C71 H71B 107.4
H71A C71 H71B 106.9
C71 C72 C73 113.9(16)
C71 C72 H72A 108.8
C73 C72 H72A 108.8
C71 C72 H72B 108.8
C73 C72 H72B 108.8
H72A C72 H72B 107.7
C74 C73 C72 108.7(15)
C74 C73 H73A 110
C72 C73 H73A 110
C74 C73 H73B 110
C72 C73 H73B 110
H73A C73 H73B 108.3
C73 C74 C75 117.2(17)
C73 C74 H74A 108
C75 C74 H74A 108
C73 C74 H74B 108
C75 C74 H74B 108
H74A C74 H74B 107.2
C74 C75 C76 107.7(17)
C74 C75 H75A 110.2
C76 C75 H75A 110.2
C74 C75 H75B 110.2
C76 C75 H75B 110.2
H75A C75 H75B 108.5
C75 C76 H76A 109.5
C75 C76 H76B 109.5
H76A C76 H76B 109.5
C75 C76 H76C 109.5
H76A C76 H76C 109.5
H76B C76 H76C 109.5
C82 C77 C78 120.3(8)
C82 C77 C83 118.5(8)
C78 C77 C83 121.1(9)
C77 C78 C79 120.7(13)
C77 C78 H78 119.6
C79 C78 H78 119.6
C78 C79 C80 118.5(12)
C78 C79 H79 120.7
C80 C79 H79 120.7
C81 C80 C79 121.5(10)
C81 C80 H80 119.2
C79 C80 H80 119.2
C80 C81 C82 120.1(11)
C80 C81 H81 119.9
C82 C81 H81 119.9
C77 C82 C81 118.4(9)
C77 C82 H82 120.8
C81 C82 H82 120.8
N5 C83 C77 178.0(8)
C46 N1 C47 122.8(6)
C46 N1 H1 118.6
C47 N1 H1 118.6
C54 N2 C55 127.8(9)
C54 N2 H2 116.1
C55 N2 H2 116.1
C62 N3 C63 123.4(6)
C62 N3 H3A 118.3
C63 N3 H3A 118.3
C71 N4 C70 131.0(11)
C71 N4 H4 114.5
C70 N4 H4 114.5
C83 N5 Li1 178.6(7)
C1 O1 C45 115.5(5)
C1 O1 Li1 130.9(5)
C45 O1 Li1 113.4(5)
C13 O2 C53 116.5(5)
C13 O2 Li1 112.8(4)
C53 O2 Li1 126.6(5)
C24 O3 C61 116.3(5)
C24 O3 Li1 119.7(5)
C61 O3 Li1 119.5(5)
C69 O4 C35 114.4(5)
C69 O4 Li1 134.0(5)
C35 O4 Li1 109.3(5)
C46 O5 Li1 113.2(5)
O5 Li1 O1 83.3(5)
O5 Li1 O3 100.7(5)
O1 Li1 O3 175.9(7)
O5 Li1 O2 90.2(4)
O1 Li1 O2 87.9(4)
O3 Li1 O2 92.8(5)
O5 Li1 O4 87.7(5)
O1 Li1 O4 88.0(4)
O3 Li1 O4 91.4(4)
O2 Li1 O4 175.6(6)
O5 Li1 N5 169.2(6)
O1 Li1 N5 86.0(4)
O3 Li1 N5 90.0(5)
O2 Li1 N5 90.4(4)
O4 Li1 N5 91.0(4)
O5 Li1 C46 25.1(2)
O1 Li1 C46 58.4(4)
O3 Li1 C46 125.6(5)
O2 Li1 C46 86.6(4)
O4 Li1 C46 89.8(4)
N5 Li1 C46 144.3(5)

loop_
_geom_bond_atom_site_label_1
_geom_bond_atom_site_label_2
_geom_bond_distance
Cl1 O14A 1.342(11)
Cl1 O12 1.410(5)
Cl1 O13A 1.415(5)
Cl1 O10 1.427(4)
Cl1 O13 1.429(5)
Cl1 O11 1.449(5)
Cl1 O11A 1.466(5)
C1 C6 1.365(10)
C1 C2 1.384(10)
C1 O1 1.391(8)
C2 C3 1.374(11)
C2 C44 1.550(11)
C3 C4 1.374(12)
C3 H3 0.93
C4 C5 1.393(12)
C4 C7 1.541(13)
C5 C6 1.392(11)
C5 H5 0.93
C6 C11 1.527(10)
C7 C9 1.474(17)
C7 C8 1.508(18)
C7 C10 1.605(18)
C8 H8A 0.96
C8 H8B 0.96
C8 H8C 0.96
C9 H9A 0.96
C9 H9B 0.96
C9 H9C 0.96
C10 H10A 0.96
C10 H10B 0.96
C10 H10C 0.96
C11 C12 1.516(10)
C11 H11A 0.97
C11 H11B 0.97
C12 C17 1.396(10)
C12 C13 1.408(10)
C13 O2 1.385(8)
C13 C14 1.415(10)
C14 C15 1.400(9)
C14 C22 1.496(10)
C15 C16 1.372(10)
C15 H15 0.93
C16 C17 1.391(11)
C16 C18 1.567(10)
C17 H17 0.93
C18 C120 1.45(2)
C18 C21 1.47(2)
C18 C20 1.478(19)
C18 C121 1.56(3)
C18 C19 1.586(19)
C18 C119 1.63(3)
C19 H19A 0.96
C19 H19B 0.96
C19 H19C 0.96
C20 H20A 0.96
C20 H20B 0.96
C20 H20C 0.96
C21 H21A 0.96
C21 H21B 0.96
C21 H21C 0.96
C120 H12A 0.96
C120 H12B 0.96
C120 H12C 0.96
C121 H12D 0.96
C121 H12E 0.96
C121 H12F 0.96
C119 H11C 0.96
C119 H11D 0.96
C119 H11E 0.96
C22 C23 1.531(9)
C22 H22A 0.97
C22 H22B 0.97
C23 C24 1.371(9)
C23 C28 1.423(9)
C24 O3 1.387(7)
C24 C25 1.404(9)
C25 C26 1.411(10)
C25 C33 1.513(9)
C26 C27 1.403(11)
C26 H26 0.93
C27 C28 1.393(10)
C27 C29 1.529(11)
C28 H28 0.93
C29 C32 1.432(14)
C29 C30 1.534(18)
C29 C31 1.57(2)
C30 H30A 0.96
C30 H30B 0.96
C30 H30C 0.96
C31 H31A 0.96
C31 H31B 0.96
C31 H31C 0.96
C32 H32A 0.96
C32 H32B 0.96
C32 H32C 0.96
C33 C34 1.505(9)
C33 H33A 0.97
C33 H33B 0.97
C34 C39 1.385(9)
C34 C35 1.398(10)
C35 C36 1.396(10)
C35 O4 1.408(8)
C36 C37 1.380(11)
C36 C44 1.507(10)
C37 C38 1.384(12)
C37 H37 0.93
C38 C39 1.374(11)
C38 C40 1.527(12)
C39 H39 0.93
C40 C43 1.506(16)
C40 C41 1.526(15)
C40 C42 1.554(16)
C41 H41A 0.96
C41 H41B 0.96
C41 H41C 0.96
C42 H42A 0.96
C42 H42B 0.96
C42 H42C 0.96
C43 H43A 0.96
C43 H43B 0.96
C43 H43C 0.96
C44 H44A 0.97
C44 H44B 0.97
C45 O1 1.436(8)
C45 C46 1.489(10)
C45 H45A 0.97
C45 H45B 0.97
C46 O5 1.246(8)
C46 N1 1.331(8)
C46 Li1 2.702(13)
C47 N1 1.466(9)
C47 C48 1.495(11)
C47 H47A 0.97
C47 H47B 0.97
C48 C49 1.514(13)
C48 H48A 0.97
C48 H48B 0.97
C49 C50 1.446(16)
C49 H49A 0.97
C49 H49B 0.97
C50 C51 1.461(15)
C50 H50A 0.97
C50 H50B 0.97
C51 C52 1.439(15)
C51 H51A 0.97
C51 H51B 0.97
C52 H52A 0.96
C52 H52B 0.96
C52 H52C 0.96
C53 O2 1.443(7)
C53 C54 1.495(10)
C53 H53A 0.97
C53 H53B 0.97
C54 O6 1.230(8)
C54 N2 1.331(9)
C55 C56 1.500(2)
C55 N2 1.501(2)
C55 H55A 0.97
C55 H55B 0.97
C56 C57 1.499(2)
C56 H56A 0.97
C56 H56B 0.97
C57 C58 1.499(2)
C57 H57A 0.97
C57 H57B 0.97
C58 C59 1.501(2)
C58 H58A 0.97
C58 H58B 0.97
C59 C60 1.500(2)
C59 H59A 0.97
C59 H59B 0.97
C60 H60A 0.96
C60 H60B 0.96
C60 H60C 0.96
C61 O3 1.419(7)
C61 C62 1.531(9)
C61 H61A 0.97
C61 H61B 0.97
C62 O7 1.223(8)
C62 N3 1.302(9)
C63 N3 1.500(2)
C63 C64 1.500(2)
C63 H63A 0.97
C63 H63B 0.97
C64 C65 1.499(2)
C64 H64A 0.97
C64 H64B 0.97
C65 C66 1.501(2)
C65 H65A 0.97
C65 H65B 0.97
C66 C67 1.500(2)
C66 H66A 0.97
C66 H66B 0.97
C67 C68 1.500(2)
C67 H67A 0.97
C67 H67B 0.97
C68 H68A 0.96
C68 H68B 0.96
C68 H68C 0.96
C69 O4 1.405(8)
C69 C70 1.428(12)
C69 H69A 0.97
C69 H69B 0.97
C70 O8 1.207(10)
C70 N4 1.670(17)
C71 C72 1.476(15)
C71 N4 1.568(15)
C71 H71A 0.97
C71 H71B 0.97
C72 C73 1.544(15)
C72 H72A 0.97
C72 H72B 0.97
C73 C74 1.516(15)
C73 H73A 0.97
C73 H73B 0.97
C74 C75 1.524(17)
C74 H74A 0.97
C74 H74B 0.97
C75 C76 1.582(17)
C75 H75A 0.97
C75 H75B 0.97
C76 H76A 0.96
C76 H76B 0.96
C76 H76C 0.96
C77 C82 1.365(12)
C77 C78 1.382(13)
C77 C83 1.440(11)
C78 C79 1.385(15)
C78 H78 0.93
C79 C80 1.385(18)
C79 H79 0.93
C80 C81 1.332(15)
C80 H80 0.93
C81 C82 1.434(12)
C81 H81 0.93
C82 H82 0.93
C83 N5 1.129(8)
N1 H1 0.86
N2 H2 0.86
N3 H3A 0.86
N4 H4 0.86
N5 Li1 2.323(12)
O1 Li1 1.959(12)
O2 Li1 2.162(11)
O3 Li1 2.020(12)
O4 Li1 2.243(11)
O5 Li1 1.955(12)

loop_
_platon_squeeze_void_nr
_platon_squeeze_void_average_x
_platon_squeeze_void_average_y
_platon_squeeze_void_average_z
_platon_squeeze_void_volume
_platon_squeeze_void_count_electrons
_platon_squeeze_void_content
1 0.000 0.740 0.250 31 4 ' '
2 0.000 0.260 0.750 31 5 ' '
3 0.250 0.250 0.000 344 53 ' '
4 0.250 0.750 0.500 344 53 ' '
5 0.141 0.179 0.267 7 1 ' '
6 0.141 0.821 0.767 7 1 ' '
7 0.148 0.151 0.311 6 1 ' '
8 0.148 0.849 0.811 6 1 ' '
9 0.353 0.655 0.194 7 1 ' '
10 0.353 0.345 0.694 7 1 ' '
11 0.360 0.682 0.239 6 1 ' '
12 0.360 0.318 0.739 6 1 ' '
13 0.500 0.240 0.250 31 4 ' '
14 0.500 0.760 0.750 31 5 ' '
15 0.750 0.750 0.000 344 53 ' '
16 0.750 0.250 0.500 344 53 ' '
17 0.641 0.679 0.267 7 1 ' '
18 0.641 0.321 0.767 7 1 ' '
19 0.648 0.651 0.311 6 1 ' '
20 0.648 0.349 0.811 6 1 ' '
21 0.853 0.155 0.194 7 1 ' '
22 0.853 0.845 0.694 7 1 ' '
23 0.860 0.182 0.239 6 1 ' '
24 0.860 0.818 0.739 6 1 ' '
